data_7019494
loop_
_publ_author_name
'Wu, Huilu'
'Yuan, Jingkun'
'Bai, Ying'
'Pan, Guolong'
'Wang, Hua'
'Kong, Jin'
'Fan, Xuyang'
'Liu, Hongmei'

_publ_section_title
;
 Synthesis, structure, DNA-binding properties and antioxidant activity of
 silver(i) complexes containing V-shaped bis-benzimidazole ligands.
;
_journal_issue 29
_journal_name_full 'Dalton transactions (Cambridge, England : 2003)'
_journal_page_first 8829
_journal_page_last 8838
_journal_paper_doi 10.1039/c2dt30512g
_journal_volume 41
_journal_year 2012
_chemical_formula_sum 'C43 H35 Ag N8 O7'
_chemical_formula_weight 883.66
_chemical_name_systematic
;
?
;
_space_group_IT_number 2
_symmetry_cell_setting triclinic
_symmetry_space_group_name_Hall '-P 1'
_symmetry_space_group_name_H-M 'P -1'
_atom_sites_solution_hydrogens geom
_atom_sites_solution_primary direct
_atom_sites_solution_secondary difmap
_audit_creation_method SHELXL-97
_cell_angle_alpha 65.574(9)
_cell_angle_beta 81.098(9)
_cell_angle_gamma 77.451(9)
_cell_formula_units_Z 2
_cell_length_a 9.725(9)
_cell_length_b 14.739(14)
_cell_length_c 16.516(16)
_cell_measurement_temperature 293(2)
_cell_volume 2098(3)
_computing_cell_refinement 'Bruker SMART'
_computing_data_collection 'Bruker SMART APEX II'
_computing_data_reduction 'Bruker SAINT'
_computing_structure_refinement 'SHELXL-97 (Sheldrick, 1997)'
_computing_structure_solution 'SHELXS-97 (Sheldrick, 1990)'
_diffrn_ambient_temperature 293(2)
_diffrn_measured_fraction_theta_full 0.981
_diffrn_measured_fraction_theta_max 0.981
_diffrn_measurement_device_type 'Bruker APEX II area detector'
_diffrn_measurement_method '\w scans'
_diffrn_radiation_monochromator graphite
_diffrn_radiation_source 'fine-focus sealed tube'
_diffrn_radiation_type MoK\a
_diffrn_radiation_wavelength 0.71073
_diffrn_reflns_av_R_equivalents 0.0234
_diffrn_reflns_av_sigmaI/netI 0.0424
_diffrn_reflns_limit_h_max 11
_diffrn_reflns_limit_h_min -11
_diffrn_reflns_limit_k_max 17
_diffrn_reflns_limit_k_min -17
_diffrn_reflns_limit_l_max 19
_diffrn_reflns_limit_l_min -19
_diffrn_reflns_number 15156
_diffrn_reflns_theta_full 25.50
_diffrn_reflns_theta_max 25.50
_diffrn_reflns_theta_min 2.15
_exptl_absorpt_coefficient_mu 0.540
_exptl_absorpt_correction_T_max 0.869
_exptl_absorpt_correction_T_min 0.832
_exptl_absorpt_correction_type multi-scan
_exptl_absorpt_process_details SADABS
_exptl_crystal_density_diffrn 1.399
_exptl_crystal_density_method 'not measured'
_exptl_crystal_description block
_exptl_crystal_F_000 904
_exptl_crystal_size_max 0.34
_exptl_crystal_size_mid 0.31
_exptl_crystal_size_min 0.26
_platon_squeeze_details
;
;
_refine_diff_density_max 1.605
_refine_diff_density_min -0.413
_refine_diff_density_rms 0.104
_refine_ls_extinction_method none
_refine_ls_goodness_of_fit_ref 1.095
_refine_ls_hydrogen_treatment constr
_refine_ls_matrix_type full
_refine_ls_number_parameters 532
_refine_ls_number_reflns 7666
_refine_ls_number_restraints 14
_refine_ls_restrained_S_all 1.134
_refine_ls_R_factor_all 0.0764
_refine_ls_R_factor_gt 0.0509
_refine_ls_shift/su_max 0.004
_refine_ls_shift/su_mean 0.000
_refine_ls_structure_factor_coef Fsqd
_refine_ls_weighting_details 'calc w=1/[\s^2^(Fo^2^)+(0.0914P)^2^+0.3427P] where P=(Fo^2^+2Fc^2^)/3'
_refine_ls_weighting_scheme calc
_refine_ls_wR_factor_gt 0.1359
_refine_ls_wR_factor_ref 0.1587
_reflns_number_gt 5592
_reflns_number_total 7666
_reflns_threshold_expression >2sigma(I)
_cod_data_source_file c2dt30512g.txt
_cod_data_source_block 3
_cod_depositor_comments
;
The following automatic conversions were performed:

'_symmetry_cell_setting' value 'Triclinic' changed to 'triclinic'
according to /home/saulius/struct/CIF-dictionaries/cif_core.dic
dictionary named 'cif_core.dic' version 2.4.1 from
2010-06-29.

'_exptl_absorpt_correction_type' value 'Multi-scan'
changed to 'multi-scan' according to
/home/saulius/struct/CIF-dictionaries/cif_core.dic dictionary named
'cif_core.dic' version 2.4.1 from 2010-06-29.

Automatic conversion script
Id: cif_fix_values 1891 2012-01-12 08:04:46Z andrius 
;
_cod_original_sg_symbol_H-M P-1
_cod_database_code 7019494

loop_
_symmetry_equiv_pos_as_xyz
'x, y, z'
'-x, -y, -z'

loop_
_atom_site_label
_atom_site_type_symbol
_atom_site_fract_x
_atom_site_fract_y
_atom_site_fract_z
_atom_site_U_iso_or_equiv
_atom_site_adp_type
_atom_site_occupancy
_atom_site_symmetry_multiplicity
_atom_site_calc_flag
_atom_site_refinement_flags
Ag Ag 0.88301(4) 0.16580(2) 0.40447(2) 0.05197(16) Uani 1 1 d .
O1 O 0.7653(3) 0.2466(3) 0.5089(2) 0.0624(9) Uani 1 1 d .
O7 O 0.7306(5) 0.3390(4) 0.3327(3) 0.1053(15) Uani 1 1 d U
O6 O 0.5391(6) 0.4238(6) 0.2915(4) 0.166(3) Uani 1 1 d U
O5 O 0.1767(5) 0.5277(5) 0.4748(5) 0.123(2) Uani 1 1 d .
O4 O 0.2017(5) 0.4776(4) 0.6146(4) 0.1136(18) Uani 1 1 d .
O3 O 0.6625(8) 0.2880(5) 0.7252(4) 0.148(2) Uani 1 1 d .
O2 O 0.6991(6) 0.1563(4) 0.6937(3) 0.124(2) Uani 1 1 d .
N8 N 0.6118(5) 0.3735(4) 0.3507(3) 0.0695(11) Uani 1 1 d U
N7 N 0.2420(5) 0.4783(4) 0.5405(5) 0.0796(15) Uani 1 1 d .
N6 N 0.6541(6) 0.2442(5) 0.6766(3) 0.0901(16) Uani 1 1 d .
N1 N 0.9850(4) 0.0587(3) 0.2882(2) 0.0459(8) Uani 1 1 d .
N4 N 1.2238(4) 0.2519(3) 0.1965(2) 0.0488(9) Uani 1 1 d .
N5 N 1.0483(4) 0.2338(3) 0.3021(2) 0.0455(8) Uani 1 1 d .
N2 N 0.8398(4) -0.1430(3) 0.4706(2) 0.0493(9) Uani 1 1 d .
N3 N 0.8227(4) 0.0134(3) 0.4623(2) 0.0460(8) Uani 1 1 d .
C38 C 0.6477(5) 0.2998(3) 0.5133(3) 0.0502(11) Uani 1 1 d .
C43 C 0.5622(5) 0.3638(3) 0.4406(3) 0.0518(11) Uani 1 1 d .
C42 C 0.4306(5) 0.4210(4) 0.4493(4) 0.0592(12) Uani 1 1 d .
H42 H 0.3793 0.4603 0.3996 0.071 Uiso 1 1 calc R
C41 C 0.3781(5) 0.4186(4) 0.5315(4) 0.0603(13) Uani 1 1 d .
C40 C 0.4539(6) 0.3620(4) 0.6045(4) 0.0647(14) Uani 1 1 d .
H40 H 0.4186 0.3628 0.6599 0.078 Uiso 1 1 calc R
C39 C 0.5807(5) 0.3047(4) 0.5962(3) 0.0599(12) Uani 1 1 d .
C3 C 0.8559(8) 0.1706(6) 0.0689(4) 0.104(2) Uani 1 1 d .
H3 H 0.9001 0.1174 0.0526 0.125 Uiso 1 1 calc R
C4 C 0.8412(5) 0.1559(4) 0.1579(3) 0.0593(12) Uani 1 1 d .
C5 C 0.7784(6) 0.2353(4) 0.1793(4) 0.0698(14) Uani 1 1 d .
H5 H 0.7685 0.2266 0.2389 0.084 Uiso 1 1 calc R
C7 C 0.8933(6) 0.0528(4) 0.2290(3) 0.0611(13) Uani 1 1 d .
H7A H 0.8126 0.0232 0.2641 0.073 Uiso 1 1 calc R
H7B H 0.9447 0.0086 0.2002 0.073 Uiso 1 1 calc R
C8 C 1.1136(5) 0.0988(3) 0.2412(3) 0.0491(10) Uani 1 1 d .
H8A H 1.1147 0.1112 0.1787 0.059 Uiso 1 1 calc R
H8B H 1.1953 0.0482 0.2653 0.059 Uiso 1 1 calc R
C9 C 1.1257(4) 0.1936(3) 0.2484(3) 0.0435(10) Uani 1 1 d .
C10 C 1.3247(5) 0.2337(4) 0.1284(3) 0.0608(13) Uani 1 1 d .
H10A H 1.3337 0.1636 0.1369 0.073 Uiso 1 1 calc R
H10B H 1.4162 0.2442 0.1360 0.073 Uiso 1 1 calc R
C11 C 1.2859(5) 0.3001(4) 0.0348(3) 0.0560(12) Uani 1 1 d .
C12 C 1.3909(7) 0.3137(6) -0.0331(4) 0.092(2) Uani 1 1 d .
H12 H 1.4840 0.2834 -0.0212 0.110 Uiso 1 1 calc R
C13 C 1.3550(11) 0.3737(8) -0.1202(5) 0.129(3) Uani 1 1 d .
H13 H 1.4261 0.3826 -0.1661 0.155 Uiso 1 1 calc R
C14 C 1.2222(11) 0.4193(6) -0.1407(5) 0.104(2) Uani 1 1 d .
H14 H 1.2016 0.4581 -0.1997 0.125 Uiso 1 1 calc R
C16 C 1.1500(6) 0.3484(5) 0.0132(4) 0.0849(18) Uani 1 1 d .
H16 H 1.0775 0.3407 0.0582 0.102 Uiso 1 1 calc R
C17 C 1.2069(5) 0.3351(3) 0.2178(3) 0.0508(11) Uani 1 1 d .
C18 C 1.2775(6) 0.4156(4) 0.1887(4) 0.0629(13) Uani 1 1 d .
H18 H 1.3517 0.4230 0.1448 0.075 Uiso 1 1 calc R
C19 C 1.2339(6) 0.4843(4) 0.2271(4) 0.0716(15) Uani 1 1 d .
H19 H 1.2798 0.5394 0.2090 0.086 Uiso 1 1 calc R
C20 C 1.1227(6) 0.4739(4) 0.2924(4) 0.0681(14) Uani 1 1 d .
H20 H 1.0954 0.5225 0.3166 0.082 Uiso 1 1 calc R
C21 C 1.0511(5) 0.3924(3) 0.3224(3) 0.0559(12) Uani 1 1 d .
H21 H 0.9765 0.3854 0.3660 0.067 Uiso 1 1 calc R
C22 C 1.0960(5) 0.3229(3) 0.2846(3) 0.0467(10) Uani 1 1 d .
C23 C 1.0146(5) -0.0379(3) 0.3647(3) 0.0498(11) Uani 1 1 d .
H23A H 1.0958 -0.0385 0.3925 0.060 Uiso 1 1 calc R
H23B H 1.0374 -0.0927 0.3442 0.060 Uiso 1 1 calc R
C24 C 0.8905(5) -0.0544(3) 0.4318(3) 0.0446(10) Uani 1 1 d .
C25 C 0.8878(6) -0.2342(3) 0.4506(3) 0.0583(12) Uani 1 1 d .
H25A H 0.8459 -0.2897 0.4961 0.070 Uiso 1 1 calc R
H25B H 0.9895 -0.2527 0.4529 0.070 Uiso 1 1 calc R
C26 C 0.8495(6) -0.2191(3) 0.3613(3) 0.0597(12) Uani 1 1 d .
C31 C 0.7190(6) -0.1658(4) 0.3292(4) 0.0724(15) Uani 1 1 d .
H31 H 0.6526 -0.1380 0.3633 0.087 Uiso 1 1 calc R
C29 C 0.7847(14) -0.1942(7) 0.1952(6) 0.123(3) Uani 1 1 d .
H29 H 0.7621 -0.1858 0.1395 0.148 Uiso 1 1 calc R
C27 C 0.9456(8) -0.2596(5) 0.3096(5) 0.095(2) Uani 1 1 d .
H27 H 1.0328 -0.2962 0.3303 0.114 Uiso 1 1 calc R
C32 C 0.7289(5) -0.1305(3) 0.5311(3) 0.0484(10) Uani 1 1 d .
C33 C 0.6405(5) -0.1946(4) 0.5898(3) 0.0602(13) Uani 1 1 d .
H33 H 0.6470 -0.2600 0.5933 0.072 Uiso 1 1 calc R
C34 C 0.5423(6) -0.1571(4) 0.6430(4) 0.0661(14) Uani 1 1 d .
H34 H 0.4802 -0.1977 0.6828 0.079 Uiso 1 1 calc R
C35 C 0.5345(5) -0.0606(4) 0.6381(4) 0.0651(14) Uani 1 1 d .
H35 H 0.4686 -0.0384 0.6760 0.078 Uiso 1 1 calc R
C36 C 0.6212(5) 0.0040(4) 0.5789(3) 0.0547(11) Uani 1 1 d .
H36 H 0.6135 0.0695 0.5755 0.066 Uiso 1 1 calc R
C37 C 0.7199(4) -0.0320(3) 0.5250(3) 0.0457(10) Uani 1 1 d .
C15 C 1.1198(9) 0.4079(6) -0.0744(5) 0.102(2) Uani 1 1 d .
H15 H 1.0277 0.4402 -0.0874 0.122 Uiso 1 1 calc R
C28 C 0.9105(13) -0.2451(7) 0.2244(6) 0.129(3) Uani 1 1 d .
H28 H 0.9756 -0.2713 0.1887 0.154 Uiso 1 1 calc R
C30 C 0.6894(9) -0.1546(5) 0.2464(6) 0.101(2) Uani 1 1 d .
H30 H 0.6022 -0.1191 0.2251 0.121 Uiso 1 1 calc R
C6 C 0.7280(7) 0.3300(5) 0.1148(5) 0.0849(18) Uani 1 1 d .
H6 H 0.6843 0.3829 0.1316 0.102 Uiso 1 1 calc R
C1 C 0.7430(9) 0.3438(7) 0.0293(6) 0.115(3) Uani 1 1 d .
H1 H 0.7118 0.4070 -0.0139 0.137 Uiso 1 1 calc R
C2 C 0.8060(10) 0.2629(9) 0.0039(5) 0.136(3) Uani 1 1 d .
H2 H 0.8137 0.2716 -0.0556 0.163 Uiso 1 1 calc R

loop_
_atom_site_aniso_label
_atom_site_aniso_U_11
_atom_site_aniso_U_22
_atom_site_aniso_U_33
_atom_site_aniso_U_23
_atom_site_aniso_U_13
_atom_site_aniso_U_12
Ag 0.0581(2) 0.0445(2) 0.0523(2) -0.02096(16) 0.00549(16) -0.00942(15)
O1 0.0556(19) 0.065(2) 0.060(2) -0.0302(17) 0.0036(16) 0.0081(16)
O7 0.113(3) 0.098(3) 0.073(2) -0.030(2) 0.001(2) 0.035(2)
O6 0.079(3) 0.266(7) 0.077(3) -0.021(4) -0.008(2) 0.030(4)
O5 0.062(3) 0.141(5) 0.191(6) -0.103(5) -0.033(3) 0.026(3)
O4 0.084(3) 0.103(4) 0.156(5) -0.078(4) 0.033(3) 0.005(3)
O3 0.187(6) 0.168(6) 0.101(4) -0.078(4) -0.036(4) 0.016(5)
O2 0.146(5) 0.097(4) 0.080(3) -0.025(3) 0.001(3) 0.051(3)
N8 0.060(2) 0.081(3) 0.061(2) -0.025(2) -0.0071(19) -0.005(2)
N7 0.048(3) 0.068(3) 0.140(5) -0.063(3) 0.003(3) -0.007(2)
N6 0.098(4) 0.094(4) 0.063(3) -0.036(3) 0.009(3) 0.014(3)
N1 0.048(2) 0.0448(19) 0.047(2) -0.0199(16) -0.0035(16) -0.0082(16)
N4 0.048(2) 0.048(2) 0.045(2) -0.0159(17) 0.0025(16) -0.0062(16)
N5 0.046(2) 0.044(2) 0.044(2) -0.0177(16) 0.0000(16) -0.0055(16)
N2 0.059(2) 0.0378(19) 0.051(2) -0.0165(17) -0.0076(18) -0.0066(16)
N3 0.050(2) 0.0406(19) 0.048(2) -0.0180(16) -0.0019(16) -0.0089(16)
C38 0.053(3) 0.038(2) 0.061(3) -0.025(2) 0.003(2) -0.005(2)
C43 0.051(3) 0.045(2) 0.066(3) -0.027(2) 0.002(2) -0.015(2)
C42 0.046(3) 0.052(3) 0.085(4) -0.030(3) -0.008(2) -0.011(2)
C41 0.048(3) 0.047(3) 0.096(4) -0.043(3) 0.012(3) -0.011(2)
C40 0.066(3) 0.053(3) 0.080(4) -0.039(3) 0.019(3) -0.012(2)
C39 0.063(3) 0.050(3) 0.067(3) -0.029(2) 0.007(2) -0.004(2)
C3 0.117(6) 0.125(6) 0.065(4) -0.044(4) -0.018(4) 0.012(5)
C4 0.059(3) 0.071(3) 0.050(3) -0.022(2) -0.004(2) -0.017(2)
C5 0.072(3) 0.067(3) 0.065(3) -0.021(3) -0.010(3) -0.008(3)
C7 0.072(3) 0.055(3) 0.061(3) -0.022(2) -0.012(3) -0.016(2)
C8 0.051(3) 0.052(3) 0.048(2) -0.027(2) 0.004(2) -0.006(2)
C9 0.043(2) 0.044(2) 0.040(2) -0.0149(19) -0.0010(18) -0.0052(18)
C10 0.049(3) 0.060(3) 0.066(3) -0.024(3) 0.010(2) -0.007(2)
C11 0.059(3) 0.060(3) 0.053(3) -0.027(2) 0.010(2) -0.020(2)
C12 0.080(4) 0.117(5) 0.070(4) -0.033(4) 0.020(3) -0.023(4)
C13 0.135(8) 0.173(9) 0.061(5) -0.034(5) 0.031(5) -0.040(7)
C14 0.135(7) 0.112(6) 0.058(4) -0.021(4) -0.010(4) -0.031(5)
C16 0.065(4) 0.104(5) 0.067(4) -0.020(3) 0.005(3) -0.011(3)
C17 0.057(3) 0.042(2) 0.045(2) -0.008(2) -0.008(2) -0.006(2)
C18 0.062(3) 0.056(3) 0.064(3) -0.013(3) 0.001(2) -0.019(2)
C19 0.079(4) 0.046(3) 0.085(4) -0.015(3) -0.013(3) -0.021(3)
C20 0.085(4) 0.046(3) 0.079(4) -0.029(3) -0.019(3) -0.006(3)
C21 0.065(3) 0.044(2) 0.057(3) -0.020(2) -0.009(2) -0.001(2)
C22 0.046(2) 0.041(2) 0.047(2) -0.0116(19) -0.0065(19) -0.0035(19)
C23 0.051(3) 0.046(2) 0.052(3) -0.022(2) -0.005(2) -0.0007(19)
C24 0.051(2) 0.036(2) 0.045(2) -0.0128(19) -0.0088(19) -0.0043(18)
C25 0.072(3) 0.037(2) 0.065(3) -0.019(2) -0.013(2) -0.005(2)
C26 0.076(3) 0.039(2) 0.070(3) -0.023(2) -0.009(3) -0.014(2)
C31 0.078(4) 0.063(3) 0.083(4) -0.027(3) -0.023(3) -0.015(3)
C29 0.212(11) 0.086(5) 0.082(5) -0.033(4) -0.044(6) -0.023(6)
C27 0.120(5) 0.077(4) 0.098(5) -0.053(4) -0.017(4) 0.010(4)
C32 0.051(3) 0.042(2) 0.050(3) -0.013(2) -0.013(2) -0.0075(19)
C33 0.061(3) 0.048(3) 0.065(3) -0.010(2) -0.015(3) -0.015(2)
C34 0.056(3) 0.065(3) 0.063(3) -0.008(3) -0.003(2) -0.017(2)
C35 0.052(3) 0.067(3) 0.061(3) -0.016(3) 0.003(2) -0.004(2)
C36 0.052(3) 0.052(3) 0.056(3) -0.020(2) -0.004(2) -0.004(2)
C37 0.044(2) 0.043(2) 0.049(2) -0.015(2) -0.0078(19) -0.0085(19)
C15 0.099(5) 0.112(6) 0.074(5) -0.014(4) -0.025(4) -0.010(4)
C28 0.195(10) 0.110(6) 0.091(6) -0.063(5) -0.001(6) -0.006(6)
C30 0.120(6) 0.077(4) 0.107(6) -0.019(4) -0.053(5) -0.024(4)
C6 0.087(4) 0.076(4) 0.078(4) -0.016(3) -0.019(3) -0.008(3)
C1 0.114(6) 0.093(5) 0.092(6) 0.012(5) -0.025(5) -0.014(5)
C2 0.144(8) 0.166(9) 0.051(4) -0.004(5) -0.016(4) -0.006(7)

loop_
_atom_type_symbol
_atom_type_description
_atom_type_scat_dispersion_real
_atom_type_scat_dispersion_imag
_atom_type_scat_source
C C 0.0033 0.0016 'International Tables Vol C Tables 4.2.6.8 and 6.1.1.4'
Ag Ag -0.8971 1.1015 'International Tables Vol C Tables 4.2.6.8 and 6.1.1.4'
N N 0.0061 0.0033 'International Tables Vol C Tables 4.2.6.8 and 6.1.1.4'
O O 0.0106 0.0060 'International Tables Vol C Tables 4.2.6.8 and 6.1.1.4'
H H 0.0000 0.0000 'International Tables Vol C Tables 4.2.6.8 and 6.1.1.4'

loop_
_geom_angle_atom_site_label_1
_geom_angle_atom_site_label_2
_geom_angle_atom_site_label_3
_geom_angle
N5 Ag N3 133.16(13)
N5 Ag O1 120.35(14)
N3 Ag O1 104.77(14)
N5 Ag O7 84.25(16)
N3 Ag O7 129.46(17)
O1 Ag O7 64.59(13)
C38 O1 Ag 133.8(3)
N8 O7 Ag 132.2(4)
O6 N8 O7 118.1(5)
O6 N8 C43 119.8(5)
O7 N8 C43 121.7(4)
O5 N7 O4 124.0(5)
O5 N7 C41 118.9(6)
O4 N7 C41 117.1(6)
O2 N6 O3 124.0(6)
O2 N6 C39 119.7(6)
O3 N6 C39 116.3(5)
C7 N1 C23 111.4(4)
C7 N1 C8 113.0(4)
C23 N1 C8 112.8(3)
C9 N4 C17 108.0(4)
C9 N4 C10 127.1(4)
C17 N4 C10 124.8(4)
C9 N5 C22 106.7(4)
C9 N5 Ag 125.6(3)
C22 N5 Ag 127.6(3)
C24 N2 C32 106.7(4)
C24 N2 C25 127.4(4)
C32 N2 C25 125.8(4)
C24 N3 C37 105.9(4)
C24 N3 Ag 118.8(3)
C37 N3 Ag 135.2(3)
O1 C38 C43 126.7(4)
O1 C38 C39 122.4(4)
C43 C38 C39 110.9(4)
C42 C43 C38 124.4(5)
C42 C43 N8 115.5(4)
C38 C43 N8 120.2(4)
C41 C42 C43 119.1(5)
C41 C42 H42 120.4
C43 C42 H42 120.4
C42 C41 C40 120.7(4)
C42 C41 N7 119.2(6)
C40 C41 N7 120.1(5)
C39 C40 C41 120.0(5)
C39 C40 H40 120.0
C41 C40 H40 120.0
C40 C39 C38 124.8(5)
C40 C39 N6 117.4(5)
C38 C39 N6 117.8(4)
C2 C3 C4 121.1(8)
C2 C3 H3 119.4
C4 C3 H3 119.4
C5 C4 C3 118.0(6)
C5 C4 C7 121.5(5)
C3 C4 C7 120.4(5)
C4 C5 C6 122.1(6)
C4 C5 H5 119.0
C6 C5 H5 119.0
N1 C7 C4 112.4(4)
N1 C7 H7A 109.1
C4 C7 H7A 109.1
N1 C7 H7B 109.1
C4 C7 H7B 109.1
H7A C7 H7B 107.8
N1 C8 C9 113.4(3)
N1 C8 H8A 108.9
C9 C8 H8A 108.9
N1 C8 H8B 108.9
C9 C8 H8B 108.9
H8A C8 H8B 107.7
N5 C9 N4 111.1(4)
N5 C9 C8 127.0(4)
N4 C9 C8 121.9(4)
N4 C10 C11 114.0(4)
N4 C10 H10A 108.8
C11 C10 H10A 108.8
N4 C10 H10B 108.8
C11 C10 H10B 108.8
H10A C10 H10B 107.7
C12 C11 C16 118.0(5)
C12 C11 C10 118.5(5)
C16 C11 C10 123.5(4)
C11 C12 C13 118.7(7)
C11 C12 H12 120.6
C13 C12 H12 120.6
C14 C13 C12 122.8(7)
C14 C13 H13 118.6
C12 C13 H13 118.6
C15 C14 C13 118.7(7)
C15 C14 H14 120.7
C13 C14 H14 120.7
C11 C16 C15 121.1(6)
C11 C16 H16 119.4
C15 C16 H16 119.4
C18 C17 N4 132.9(5)
C18 C17 C22 121.8(5)
N4 C17 C22 105.3(4)
C19 C18 C17 117.0(5)
C19 C18 H18 121.5
C17 C18 H18 121.5
C18 C19 C20 121.7(5)
C18 C19 H19 119.1
C20 C19 H19 119.1
C19 C20 C21 121.5(5)
C19 C20 H20 119.2
C21 C20 H20 119.2
C22 C21 C20 116.8(5)
C22 C21 H21 121.6
C20 C21 H21 121.6
C21 C22 N5 129.9(4)
C21 C22 C17 121.1(4)
N5 C22 C17 109.0(4)
N1 C23 C24 111.1(3)
N1 C23 H23A 109.4
C24 C23 H23A 109.4
N1 C23 H23B 109.4
C24 C23 H23B 109.4
H23A C23 H23B 108.0
N3 C24 N2 112.7(4)
N3 C24 C23 123.7(4)
N2 C24 C23 123.5(4)
N2 C25 C26 112.6(4)
N2 C25 H25A 109.1
C26 C25 H25A 109.1
N2 C25 H25B 109.1
C26 C25 H25B 109.1
H25A C25 H25B 107.8
C27 C26 C31 119.2(6)
C27 C26 C25 119.0(5)
C31 C26 C25 121.9(5)
C30 C31 C26 119.3(7)
C30 C31 H31 120.4
C26 C31 H31 120.4
C28 C29 C30 120.2(8)
C28 C29 H29 119.9
C30 C29 H29 119.9
C26 C27 C28 119.4(7)
C26 C27 H27 120.3
C28 C27 H27 120.3
C33 C32 N2 132.6(4)
C33 C32 C37 122.1(5)
N2 C32 C37 105.4(4)
C34 C33 C32 116.9(5)
C34 C33 H33 121.6
C32 C33 H33 121.6
C35 C34 C33 121.2(5)
C35 C34 H34 119.4
C33 C34 H34 119.4
C34 C35 C36 122.1(5)
C34 C35 H35 118.9
C36 C35 H35 118.9
C35 C36 C37 117.5(5)
C35 C36 H36 121.2
C37 C36 H36 121.2
C36 C37 N3 130.5(4)
C36 C37 C32 120.2(4)
N3 C37 C32 109.3(4)
C14 C15 C16 120.7(7)
C14 C15 H15 119.7
C16 C15 H15 119.7
C29 C28 C27 120.4(8)
C29 C28 H28 119.8
C27 C28 H28 119.8
C29 C30 C31 121.5(7)
C29 C30 H30 119.2
C31 C30 H30 119.2
C1 C6 C5 119.6(7)
C1 C6 H6 120.2
C5 C6 H6 120.2
C6 C1 C2 120.3(7)
C6 C1 H1 119.8
C2 C1 H1 119.8
C3 C2 C1 118.8(7)
C3 C2 H2 120.6
C1 C2 H2 120.6

loop_
_geom_bond_atom_site_label_1
_geom_bond_atom_site_label_2
_geom_bond_distance
Ag N5 2.215(4)
Ag N3 2.220(4)
Ag O1 2.490(4)
Ag O7 2.553(5)
O1 C38 1.249(5)
O7 N8 1.202(6)
O6 N8 1.179(6)
O5 N7 1.211(7)
O4 N7 1.223(7)
O3 N6 1.241(7)
O2 N6 1.200(7)
N8 C43 1.446(7)
N7 C41 1.446(7)
N6 C39 1.451(7)
N1 C7 1.461(6)
N1 C23 1.468(6)
N1 C8 1.469(6)
N4 C9 1.370(6)
N4 C17 1.380(6)
N4 C10 1.447(6)
N5 C9 1.318(5)
N5 C22 1.390(6)
N2 C24 1.360(5)
N2 C32 1.389(6)
N2 C25 1.477(6)
N3 C24 1.309(5)
N3 C37 1.385(6)
C38 C43 1.434(7)
C38 C39 1.446(7)
C43 C42 1.394(7)
C42 C41 1.364(7)
C42 H42 0.9300
C41 C40 1.368(8)
C40 C39 1.358(7)
C40 H40 0.9300
C3 C2 1.381(11)
C3 C4 1.382(8)
C3 H3 0.9300
C4 C5 1.355(8)
C4 C7 1.523(7)
C5 C6 1.399(8)
C5 H5 0.9300
C7 H7A 0.9700
C7 H7B 0.9700
C8 C9 1.480(6)
C8 H8A 0.9700
C8 H8B 0.9700
C10 C11 1.503(7)
C10 H10A 0.9700
C10 H10B 0.9700
C11 C12 1.375(7)
C11 C16 1.382(7)
C12 C13 1.393(11)
C12 H12 0.9300
C13 C14 1.344(11)
C13 H13 0.9300
C14 C15 1.342(10)
C14 H14 0.9300
C16 C15 1.385(9)
C16 H16 0.9300
C17 C18 1.375(7)
C17 C22 1.402(6)
C18 C19 1.367(8)
C18 H18 0.9300
C19 C20 1.390(8)
C19 H19 0.9300
C20 C21 1.391(7)
C20 H20 0.9300
C21 C22 1.371(7)
C21 H21 0.9300
C23 C24 1.494(6)
C23 H23A 0.9700
C23 H23B 0.9700
C25 C26 1.492(7)
C25 H25A 0.9700
C25 H25B 0.9700
C26 C27 1.376(8)
C26 C31 1.392(7)
C31 C30 1.376(10)
C31 H31 0.9300
C29 C28 1.333(13)
C29 C30 1.359(12)
C29 H29 0.9300
C27 C28 1.418(11)
C27 H27 0.9300
C32 C33 1.382(7)
C32 C37 1.397(6)
C33 C34 1.379(8)
C33 H33 0.9300
C34 C35 1.376(8)
C34 H34 0.9300
C35 C36 1.377(7)
C35 H35 0.9300
C36 C37 1.378(6)
C36 H36 0.9300
C15 H15 0.9300
C28 H28 0.9300
C30 H30 0.9300
C6 C1 1.329(11)
C6 H6 0.9300
C1 C2 1.410(12)
C1 H1 0.9300
C2 H2 0.9300

loop_
_geom_torsion_atom_site_label_1
_geom_torsion_atom_site_label_2
_geom_torsion_atom_site_label_3
_geom_torsion_atom_site_label_4
_geom_torsion
N5 Ag O1 C38 102.9(4)
N3 Ag O1 C38 -90.2(4)
O7 Ag O1 C38 36.9(4)
N5 Ag O7 N8 -177.1(6)
N3 Ag O7 N8 39.0(6)
O1 Ag O7 N8 -49.6(5)
Ag O7 N8 O6 -138.5(7)
Ag O7 N8 C43 48.2(8)
N3 Ag N5 C9 11.4(4)
O1 Ag N5 C9 174.0(3)
O7 Ag N5 C9 -130.0(4)
N3 Ag N5 C22 -164.9(3)
O1 Ag N5 C22 -2.4(4)
O7 Ag N5 C22 53.7(3)
N5 Ag N3 C24 -2.3(4)
O1 Ag N3 C24 -166.8(3)
O7 Ag N3 C24 124.2(3)
N5 Ag N3 C37 -178.9(3)
O1 Ag N3 C37 16.6(4)
O7 Ag N3 C37 -52.5(4)
Ag O1 C38 C43 -26.3(7)
Ag O1 C38 C39 154.6(4)
O1 C38 C43 C42 179.3(5)
C39 C38 C43 C42 -1.5(6)
O1 C38 C43 N8 -1.6(7)
C39 C38 C43 N8 177.6(4)
O6 N8 C43 C42 -3.2(8)
O7 N8 C43 C42 170.0(5)
O6 N8 C43 C38 177.7(7)
O7 N8 C43 C38 -9.1(7)
C38 C43 C42 C41 1.1(7)
N8 C43 C42 C41 -178.0(4)
C43 C42 C41 C40 0.9(7)
C43 C42 C41 N7 179.7(4)
O5 N7 C41 C42 1.3(7)
O4 N7 C41 C42 -176.8(5)
O5 N7 C41 C40 -179.9(5)
O4 N7 C41 C40 2.0(7)
C42 C41 C40 C39 -2.3(8)
N7 C41 C40 C39 178.9(5)
C41 C40 C39 C38 1.8(8)
C41 C40 C39 N6 -178.3(5)
O1 C38 C39 C40 179.3(5)
C43 C38 C39 C40 0.0(7)
O1 C38 C39 N6 -0.6(8)
C43 C38 C39 N6 -179.9(5)
O2 N6 C39 C40 130.5(6)
O3 N6 C39 C40 -47.6(8)
O2 N6 C39 C38 -49.6(8)
O3 N6 C39 C38 132.4(6)
C2 C3 C4 C5 -1.1(11)
C2 C3 C4 C7 178.4(7)
C3 C4 C5 C6 0.5(9)
C7 C4 C5 C6 -178.9(5)
C23 N1 C7 C4 170.5(4)
C8 N1 C7 C4 -61.2(5)
C5 C4 C7 N1 -52.1(7)
C3 C4 C7 N1 128.5(6)
C7 N1 C8 C9 119.0(4)
C23 N1 C8 C9 -113.5(4)
C22 N5 C9 N4 0.5(5)
Ag N5 C9 N4 -176.5(3)
C22 N5 C9 C8 -179.1(4)
Ag N5 C9 C8 3.9(6)
C17 N4 C9 N5 -0.6(5)
C10 N4 C9 N5 -178.3(4)
C17 N4 C9 C8 179.0(4)
C10 N4 C9 C8 1.4(7)
N1 C8 C9 N5 11.5(6)
N1 C8 C9 N4 -168.1(4)
C9 N4 C10 C11 103.8(5)
C17 N4 C10 C11 -73.5(6)
N4 C10 C11 C12 159.0(5)
N4 C10 C11 C16 -21.1(7)
C16 C11 C12 C13 -1.0(10)
C10 C11 C12 C13 178.9(7)
C11 C12 C13 C14 0.2(14)
C12 C13 C14 C15 1.0(15)
C12 C11 C16 C15 0.6(10)
C10 C11 C16 C15 -179.3(6)
C9 N4 C17 C18 178.1(5)
C10 N4 C17 C18 -4.2(8)
C9 N4 C17 C22 0.5(4)
C10 N4 C17 C22 178.2(4)
N4 C17 C18 C19 -178.0(5)
C22 C17 C18 C19 -0.7(7)
C17 C18 C19 C20 -0.3(8)
C18 C19 C20 C21 0.6(8)
C19 C20 C21 C22 0.2(7)
C20 C21 C22 N5 178.3(4)
C20 C21 C22 C17 -1.2(6)
C9 N5 C22 C21 -179.8(4)
Ag N5 C22 C21 -2.9(6)
C9 N5 C22 C17 -0.2(5)
Ag N5 C22 C17 176.7(3)
C18 C17 C22 C21 1.5(7)
N4 C17 C22 C21 179.4(4)
C18 C17 C22 N5 -178.1(4)
N4 C17 C22 N5 -0.1(5)
C7 N1 C23 C24 -76.0(5)
C8 N1 C23 C24 155.6(4)
C37 N3 C24 N2 -0.2(5)
Ag N3 C24 N2 -177.8(3)
C37 N3 C24 C23 -177.6(4)
Ag N3 C24 C23 4.9(5)
C32 N2 C24 N3 0.3(5)
C25 N2 C24 N3 178.0(4)
C32 N2 C24 C23 177.6(4)
C25 N2 C24 C23 -4.7(7)
N1 C23 C24 N3 -49.2(6)
N1 C23 C24 N2 133.8(4)
C24 N2 C25 C26 -69.8(6)
C32 N2 C25 C26 107.4(5)
N2 C25 C26 C27 140.0(5)
N2 C25 C26 C31 -40.5(7)
C27 C26 C31 C30 -0.2(8)
C25 C26 C31 C30 -179.7(5)
C31 C26 C27 C28 0.8(10)
C25 C26 C27 C28 -179.6(6)
C24 N2 C32 C33 -178.8(5)
C25 N2 C32 C33 3.4(7)
C24 N2 C32 C37 -0.2(4)
C25 N2 C32 C37 -178.0(4)
N2 C32 C33 C34 178.1(5)
C37 C32 C33 C34 -0.3(7)
C32 C33 C34 C35 -0.7(7)
C33 C34 C35 C36 1.6(8)
C34 C35 C36 C37 -1.4(7)
C35 C36 C37 N3 -177.7(4)
C35 C36 C37 C32 0.4(7)
C24 N3 C37 C36 178.3(5)
Ag N3 C37 C36 -4.8(7)
C24 N3 C37 C32 0.1(5)
Ag N3 C37 C32 177.0(3)
C33 C32 C37 C36 0.5(7)
N2 C32 C37 C36 -178.3(4)
C33 C32 C37 N3 178.9(4)
N2 C32 C37 N3 0.1(5)
C13 C14 C15 C16 -1.4(13)
C11 C16 C15 C14 0.6(12)
C30 C29 C28 C27 0.8(14)
C26 C27 C28 C29 -1.1(13)
C28 C29 C30 C31 -0.1(13)
C26 C31 C30 C29 -0.2(10)
C4 C5 C6 C1 -0.8(10)
C5 C6 C1 C2 1.6(12)
C4 C3 C2 C1 1.9(14)
C6 C1 C2 C3 -2.2(14)

loop_
_platon_squeeze_void_nr
_platon_squeeze_void_average_x
_platon_squeeze_void_average_y
_platon_squeeze_void_average_z
_platon_squeeze_void_volume
_platon_squeeze_void_count_electrons
_platon_squeeze_void_content
1 -0.036 0.000 1.000 234 33 ' '
